data_7012205
loop_
_publ_author_name
'Du, Shaowu'
'Kautz, Jason A.'
'McGrath, Thomas D.'
'Stone, F. Gordon A.'

_publ_section_title
;
 Synthesis and reactivity of icosahedral molybdenum-monocarbaborane complexes
 containing one or two intramolecular amino bridges
;
_journal_coden_ASTM DTARAF
_journal_issue 1
_journal_name_full 'Dalton Transactions'
_journal_page_first 46
_journal_page_last 54
_journal_paper_doi 10.1039/b208584b
_journal_year 2003
_chemical_formula_sum 'C22 H35 B10 Fe Mo N O6'
_chemical_formula_weight 669.40
_space_group_IT_number 4
_symmetry_cell_setting monoclinic
_symmetry_space_group_name_Hall 'P 2yb'
_symmetry_space_group_name_H-M 'P 1 21 1'
_atom_sites_solution_hydrogens geom
_atom_sites_solution_primary direct
_atom_sites_solution_secondary difmap
_audit_creation_method SHELXL-97
_cell_angle_alpha 90.00
_cell_angle_beta 90.94(2)
_cell_angle_gamma 90.00
_cell_formula_units_Z 4
_cell_length_a 9.346(2)
_cell_length_b 18.006(3)
_cell_length_c 18.339(3)
_cell_measurement_reflns_used 25
_cell_measurement_temperature 293(2)
_cell_measurement_theta_max 20
_cell_measurement_theta_min 15
_cell_volume 3085.7(10)
_computing_cell_refinement 'Enraf-Nonius CAD4 (1989)'
_computing_data_collection 'Enraf-Nonius CAD4 (1989)'
_computing_data_reduction 'XCAD4 Siemens Software (Harms, 1993)'
_computing_molecular_graphics 'XP in SHELXTL-PC (Bruker, 1995)'
_computing_publication_material 'SHELXL-97 (Sheldrick, 1997)'
_computing_structure_refinement 'SHELXL-97 (Sheldrick, 1997)'
_computing_structure_solution 'SHELXS-97 (Sheldrick, 1997)'
_diffrn_ambient_temperature 293(2)
_diffrn_measured_fraction_theta_full 0.999
_diffrn_measured_fraction_theta_max 0.999
_diffrn_measurement_device_type 'Enraf-Nonius CAD4'
_diffrn_measurement_method \w-2\q
_diffrn_radiation_monochromator graphite
_diffrn_radiation_source 'fine-focus sealed tube'
_diffrn_radiation_type MoK\a
_diffrn_radiation_wavelength 0.71073
_diffrn_reflns_av_R_equivalents 0.0580
_diffrn_reflns_av_sigmaI/netI 0.1377
_diffrn_reflns_limit_h_max 9
_diffrn_reflns_limit_h_min 0
_diffrn_reflns_limit_k_max 17
_diffrn_reflns_limit_k_min -17
_diffrn_reflns_limit_l_max 17
_diffrn_reflns_limit_l_min -17
_diffrn_reflns_number 6443
_diffrn_reflns_theta_full 20.04
_diffrn_reflns_theta_max 20.04
_diffrn_reflns_theta_min 1.59
_diffrn_standards_decay_% 0
_diffrn_standards_interval_time 120
_diffrn_standards_number 3
_exptl_absorpt_coefficient_mu 0.913
_exptl_absorpt_correction_T_max 0.9422
_exptl_absorpt_correction_T_min 0.7538
_exptl_absorpt_correction_type semi-empirical
_exptl_crystal_colour red
_exptl_crystal_density_diffrn 1.441
_exptl_crystal_density_method 'not measured'
_exptl_crystal_description blocks
_exptl_crystal_F_000 1360
_exptl_crystal_size_max 0.33
_exptl_crystal_size_mid 0.20
_exptl_crystal_size_min 0.07
_refine_diff_density_max 0.328
_refine_diff_density_min -0.287
_refine_diff_density_rms 0.081
_refine_ls_abs_structure_details 'Flack H D (1983), Acta Cryst. A39, 876-881'
_refine_ls_abs_structure_Flack -0.11(5)
_refine_ls_extinction_method none
_refine_ls_goodness_of_fit_ref 1.054
_refine_ls_hydrogen_treatment mixed
_refine_ls_matrix_type full
_refine_ls_number_parameters 608
_refine_ls_number_reflns 5728
_refine_ls_number_restraints 1
_refine_ls_restrained_S_all 1.054
_refine_ls_R_factor_all 0.1175
_refine_ls_R_factor_gt 0.0650
_refine_ls_shift/su_max -0.001
_refine_ls_shift/su_mean 0.000
_refine_ls_structure_factor_coef Fsqd
_refine_ls_weighting_details 'w=1/[\s^2^(Fo^2^)+(0.0373P)^2^+2.4519P] where P=(Fo^2^+2Fc^2^)/3'
_refine_ls_weighting_scheme calc
_refine_ls_wR_factor_gt 0.1155
_refine_ls_wR_factor_ref 0.1375
_reflns_number_gt 3974
_reflns_number_total 5728
_reflns_threshold_expression >2sigma(I)
_cod_data_source_file b208584b.txt
_cod_data_source_block 3b
_cod_depositor_comments
;
The following automatic conversions were performed:
'_symmetry_cell_setting' value 'Monoclinic' changed to 'monoclinic'
according to '/home/saulius/struct/CIF-dictionaries/cif_core.dic'
dictionary named 'cif_core.dic' version 2.4.1 from 2010-06-29.

Automatic conversion script
Id: cif_fix_enum 1527 2010-12-29 10:47:43Z saulius 

The following automatic conversions were performed:

'_refine_ls_weighting_scheme' value 'calc
w=1/[\s^2^(Fo^2^)+(0.0373P)^2^+2.4519P] where P=(Fo^2^+2Fc^2^)/3' was
changed to 'calc'. New tag '_refine_ls_weighting_details' was
created. The value of the new tag was set to
'w=1/[\s^2^(Fo^2^)+(0.0373P)^2^+2.4519P] where P=(Fo^2^+2Fc^2^)/3'.

Automatic conversion script
Id: cif_fix_values 3143 2015-03-26 13:38:13Z robertas 
;
_cod_original_sg_symbol_H-M P2(1)
_cod_database_code 7012205

loop_
_symmetry_equiv_pos_as_xyz
'x, y, z'
'-x, y+1/2, -z'

loop_
_atom_site_aniso_label
_atom_site_aniso_U_11
_atom_site_aniso_U_22
_atom_site_aniso_U_33
_atom_site_aniso_U_23
_atom_site_aniso_U_13
_atom_site_aniso_U_12
Mo1 0.0422(10) 0.0448(11) 0.0330(10) 0.0026(10) 0.0051(8) 0.0045(10)
C1 0.040(11) 0.033(12) 0.039(11) 0.009(10) 0.003(9) 0.006(10)
B2 0.050(7) 0.036(7) 0.030(6) -0.008(6) 0.005(6) 0.010(6)
B3 0.050(7) 0.036(7) 0.030(6) -0.008(6) 0.005(6) 0.010(6)
B4 0.050(7) 0.036(7) 0.030(6) -0.008(6) 0.005(6) 0.010(6)
B5 0.050(7) 0.036(7) 0.030(6) -0.008(6) 0.005(6) 0.010(6)
B6 0.038(13) 0.045(15) 0.036(12) -0.015(12) 0.014(10) 0.004(12)
B7 0.055(15) 0.006(11) 0.040(13) 0.009(10) 0.004(11) 0.002(10)
B8 0.045(14) 0.042(14) 0.020(12) -0.006(10) -0.004(10) -0.003(11)
B9 0.023(11) 0.022(13) 0.041(12) -0.004(11) -0.011(9) -0.013(10)
B10 0.038(14) 0.065(19) 0.034(13) 0.000(12) 0.008(11) -0.006(12)
B11 0.017(12) 0.051(17) 0.059(15) -0.014(13) 0.007(10) -0.001(12)
C2 0.065(14) 0.086(16) 0.045(13) -0.011(15) 0.020(12) -0.008(15)
O2 0.104(14) 0.169(19) 0.068(12) 0.041(13) 0.019(11) 0.016(12)
C3 0.048(14) 0.059(17) 0.051(15) 0.006(12) 0.014(12) 0.020(13)
O3 0.097(12) 0.081(12) 0.066(10) -0.024(10) -0.007(9) 0.011(10)
C4 0.060(16) 0.051(15) 0.043(13) 0.001(11) -0.003(12) 0.012(12)
O4 0.079(11) 0.087(13) 0.090(11) -0.014(10) -0.035(9) 0.027(10)
N1 0.016(8) 0.025(9) 0.052(10) 0.007(8) -0.001(7) 0.003(7)
C11 0.048(12) 0.030(12) 0.061(12) -0.034(11) 0.010(11) -0.005(10)
C12 0.069(16) 0.054(16) 0.116(21) 0.016(15) -0.002(14) 0.006(13)
C13 0.062(17) 0.095(21) 0.092(19) -0.041(16) 0.009(15) -0.013(15)
C14 0.088(19) 0.038(14) 0.102(19) -0.009(14) 0.014(16) -0.040(13)
C15 0.037(13) 0.081(18) 0.101(19) 0.038(16) -0.015(12) -0.026(13)
Fe1 0.054(2) 0.036(2) 0.031(2) -0.0051(14) 0.0009(14) -0.0031(15)
C201 0.059(6) 0.034(6) 0.025(5) 0.002(4) 0.000(5) -0.009(5)
C202 0.059(6) 0.034(6) 0.025(5) 0.002(4) 0.000(5) -0.009(5)
C203 0.059(6) 0.034(6) 0.025(5) 0.002(4) 0.000(5) -0.009(5)
C204 0.059(6) 0.034(6) 0.025(5) 0.002(4) 0.000(5) -0.009(5)
C205 0.059(6) 0.034(6) 0.025(5) 0.002(4) 0.000(5) -0.009(5)
C206 0.100(9) 0.080(8) 0.060(7) 0.005(6) -0.006(6) 0.001(7)
C207 0.100(9) 0.080(8) 0.060(7) 0.005(6) -0.006(6) 0.001(7)
C208 0.100(9) 0.080(8) 0.060(7) 0.005(6) -0.006(6) 0.001(7)
C209 0.100(9) 0.080(8) 0.060(7) 0.005(6) -0.006(6) 0.001(7)
C210 0.100(9) 0.080(8) 0.060(7) 0.005(6) -0.006(6) 0.001(7)
C211 0.054(14) 0.085(18) 0.014(11) -0.008(12) -0.004(9) 0.017(14)
O211 0.113(13) 0.041(10) 0.103(13) -0.004(10) 0.004(10) 0.006(10)
C212 0.091(17) 0.037(13) 0.054(14) -0.008(13) 0.023(14) -0.005(13)
O212 0.125(14) 0.096(13) 0.045(9) -0.005(10) 0.014(10) 0.014(11)
C213 0.073(16) 0.030(13) 0.052(13) 0.003(10) -0.016(13) -0.035(12)
O213 0.059(10) 0.087(13) 0.104(12) 0.014(9) -0.014(10) -0.024(10)
Mo2 0.0450(11) 0.0577(12) 0.0365(10) -0.0032(10) 0.0022(8) -0.0051(10)
C101 0.057(14) 0.079(19) 0.074(15) -0.013(15) -0.017(12) 0.008(14)
B102 0.050(8) 0.061(9) 0.050(8) 0.001(7) 0.004(6) -0.008(7)
B103 0.050(8) 0.061(9) 0.050(8) 0.001(7) 0.004(6) -0.008(7)
B104 0.050(8) 0.061(9) 0.050(8) 0.001(7) 0.004(6) -0.008(7)
B105 0.050(8) 0.061(9) 0.050(8) 0.001(7) 0.004(6) -0.008(7)
B106 0.056(16) 0.093(22) 0.034(13) -0.018(15) 0.018(12) -0.018(16)
B107 0.046(16) 0.068(19) 0.041(15) 0.010(13) 0.021(12) -0.026(14)
B108 0.058(18) 0.094(21) 0.037(15) 0.000(14) 0.012(13) -0.002(15)
B109 0.078(20) 0.107(26) 0.056(17) 0.014(19) -0.032(14) 0.021(20)
B110 0.093(22) 0.038(17) 0.068(19) -0.010(14) -0.018(17) 0.029(16)
B111 0.035(14) 0.053(18) 0.102(21) -0.026(15) 0.014(13) 0.027(14)
C102 0.074(15) 0.059(15) 0.071(15) 0.003(16) -0.009(13) -0.028(15)
O102 0.134(14) 0.074(12) 0.062(10) 0.030(9) 0.003(11) -0.013(10)
C103 0.044(15) 0.120(24) 0.056(14) -0.012(15) 0.000(12) -0.018(14)
O103 0.106(15) 0.191(21) 0.086(13) -0.018(13) 0.013(11) -0.079(14)
C104 0.040(14) 0.084(18) 0.052(14) 0.021(13) 0.005(11) 0.035(13)
O104 0.074(12) 0.128(16) 0.087(12) -0.027(11) -0.002(9) 0.044(11)
N101 0.062(12) 0.055(13) 0.043(11) -0.027(9) 0.013(9) 0.004(10)
C111 0.119(22) 0.127(25) 0.059(16) 0.002(17) 0.011(15) 0.051(19)
C112 0.247(44) 0.120(27) 0.107(25) 0.060(23) 0.040(26) 0.090(29)
C113 0.190(38) 0.188(40) 0.108(29) 0.042(28) 0.005(24) 0.112(33)
C114 0.130(25) 0.215(37) 0.029(15) 0.026(19) -0.017(15) 0.042(25)
C115 0.073(17) 0.161(26) 0.086(18) -0.005(18) -0.044(15) 0.036(17)
Fe2 0.048(2) 0.037(2) 0.044(2) 0.0042(14) 0.0019(14) -0.0035(15)
C301 0.054(6) 0.042(6) 0.040(6) 0.004(5) -0.002(5) -0.005(5)
C302 0.054(6) 0.042(6) 0.040(6) 0.004(5) -0.002(5) -0.005(5)
C303 0.054(6) 0.042(6) 0.040(6) 0.004(5) -0.002(5) -0.005(5)
C304 0.054(6) 0.042(6) 0.040(6) 0.004(5) -0.002(5) -0.005(5)
C305 0.054(6) 0.042(6) 0.040(6) 0.004(5) -0.002(5) -0.005(5)
C306 0.098(8) 0.067(8) 0.074(7) 0.014(6) -0.004(6) 0.003(6)
C307 0.098(8) 0.067(8) 0.074(7) 0.014(6) -0.004(6) 0.003(6)
C308 0.098(8) 0.067(8) 0.074(7) 0.014(6) -0.004(6) 0.003(6)
C309 0.098(8) 0.067(8) 0.074(7) 0.014(6) -0.004(6) 0.003(6)
C310 0.098(8) 0.067(8) 0.074(7) 0.014(6) -0.004(6) 0.003(6)
C311 0.050(14) 0.056(16) 0.102(20) 0.041(15) -0.030(14) -0.020(11)
O311 0.136(15) 0.073(11) 0.056(10) 0.013(9) -0.026(10) -0.011(11)
C312 0.066(17) 0.121(21) 0.031(13) 0.005(13) -0.007(12) -0.018(16)
O312 0.086(13) 0.128(15) 0.118(14) 0.034(11) 0.029(11) -0.045(11)
C313 0.052(15) 0.057(17) 0.109(19) -0.014(15) -0.017(14) 0.022(13)
O313 0.121(14) 0.053(11) 0.200(18) -0.045(14) 0.050(13) 0.008(13)

loop_
_atom_site_label
_atom_site_type_symbol
_atom_site_fract_x
_atom_site_fract_y
_atom_site_fract_z
_atom_site_U_iso_or_equiv
_atom_site_thermal_displace_type
_atom_site_occupancy
_atom_site_calc_flag
_atom_site_refinement_flags
_atom_site_disorder_group
Mo1 Mo 0.4023(2) -0.37228(9) 0.92057(8) 0.0399(5) Uani 1 d . .
C1 C 0.3242(16) -0.3849(10) 1.0422(8) 0.037(5) Uani 1 d . .
H1 H 0.4038(16) -0.4199(10) 1.0707(8) 0.045 Uiso 1 calc R .
B2 B 0.3601(23) -0.2945(11) 1.0130(11) 0.039(3) Uani 1 d . .
B3 B 0.2281(22) -0.2761(12) 0.9352(11) 0.039(3) Uani 1 d . .
H3 H 0.2372(22) -0.2353(12) 0.8909(11) 0.046 Uiso 1 calc R .
B4 B 0.1407(19) -0.3606(11) 0.9171(10) 0.039(3) Uani 1 d . .
H4 H 0.0976(19) -0.3753(11) 0.8629(10) 0.046 Uiso 1 calc R .
B5 B 0.2126(21) -0.4296(11) 0.9863(10) 0.039(3) Uani 1 d . .
H5 H 0.2178(21) -0.4894(11) 0.9742(10) 0.046 Uiso 1 calc R .
B6 B 0.2604(20) -0.3141(11) 1.0889(10) 0.040(6) Uani 1 d . .
H6 H 0.3009(20) -0.2988(11) 1.1436(10) 0.047 Uiso 1 calc R .
B7 B 0.2002(20) -0.2452(10) 1.0261(10) 0.034(5) Uani 1 d . .
H7 H 0.2024(20) -0.1856(10) 1.0393(10) 0.040 Uiso 1 calc R .
B8 B 0.0620(22) -0.2906(11) 0.9715(9) 0.035(6) Uani 1 d . .
H8 H -0.0324(22) -0.2604(11) 0.9506(9) 0.042 Uiso 1 calc R .
B9 B 0.0483(18) -0.3833(11) 1.0009(9) 0.029(5) Uani 1 d . .
H9 H -0.0523(18) -0.4149(11) 0.9979(9) 0.034 Uiso 1 calc R .
B10 B 0.1635(20) -0.3955(12) 1.0740(10) 0.046(7) Uani 1 d . .
H10 H 0.1363(20) -0.4330(12) 1.1191(10) 0.055 Uiso 1 calc R .
B11 B 0.0764(20) -0.3090(11) 1.0636(11) 0.042(6) Uani 1 d . .
H11 H -0.0064(20) -0.2894(11) 1.1010(11) 0.051 Uiso 1 calc R .
C2 C 0.4443(20) -0.3246(13) 0.8289(11) 0.065(6) Uani 1 d . .
O2 O 0.4594(17) -0.2920(11) 0.7751(8) 0.113(7) Uani 1 d . .
C3 C 0.3477(21) -0.4550(12) 0.8551(11) 0.052(6) Uani 1 d . .
O3 O 0.3131(16) -0.5052(9) 0.8184(7) 0.081(5) Uani 1 d . .
C4 C 0.5702(22) -0.4375(11) 0.9330(10) 0.051(6) Uani 1 d . .
O4 O 0.6650(16) -0.4800(8) 0.9401(8) 0.086(5) Uani 1 d . .
N1 N 0.5072(14) -0.2819(7) 0.9912(8) 0.031(4) Uani 1 d . .
C11 C 0.6251(17) -0.3075(9) 1.0417(9) 0.046(5) Uani 1 d . .
H11A H 0.7125(17) -0.3135(9) 1.0145(9) 0.056 Uiso 1 calc R .
H11B H 0.6001(17) -0.3553(9) 1.0623(9) 0.056 Uiso 1 calc R .
C12 C 0.6501(21) -0.2520(11) 1.1027(12) 0.080(7) Uani 1 d . .
H12A H 0.7273(21) -0.2694(11) 1.1343(12) 0.096 Uiso 1 calc R .
H12B H 0.5644(21) -0.2481(11) 1.1316(12) 0.096 Uiso 1 calc R .
C13 C 0.6889(22) -0.1741(13) 1.0717(13) 0.083(8) Uani 1 d . .
H13A H 0.6971(22) -0.1386(13) 1.1113(13) 0.100 Uiso 1 calc R .
H13B H 0.7804(22) -0.1766(13) 1.0476(13) 0.100 Uiso 1 calc R .
C14 C 0.5742(23) -0.1488(10) 1.0177(12) 0.076(7) Uani 1 d . .
H14A H 0.4858(23) -0.1393(10) 1.0431(12) 0.091 Uiso 1 calc R .
H14B H 0.6038(23) -0.1031(10) 0.9944(12) 0.091 Uiso 1 calc R .
C15 C 0.5499(20) -0.2081(12) 0.9610(11) 0.073(7) Uani 1 d . .
H15A H 0.6371(20) -0.2143(12) 0.9337(11) 0.088 Uiso 1 calc R .
H15B H 0.4759(20) -0.1914(12) 0.9272(11) 0.088 Uiso 1 calc R .
Fe1 Fe -0.0294(3) -0.55708(14) 1.24956(12) 0.0403(7) Uani 1 d . .
C201 C -0.1181(19) -0.6658(9) 1.2486(9) 0.040(2) Uani 1 d . .
C202 C -0.2211(18) -0.6077(9) 1.2280(8) 0.040(2) Uani 1 d . .
C203 C -0.1797(18) -0.5791(9) 1.1626(8) 0.040(2) Uani 1 d . .
C204 C -0.0417(19) -0.6079(10) 1.1475(9) 0.040(2) Uani 1 d . .
C205 C -0.0106(19) -0.6599(10) 1.1990(9) 0.040(2) Uani 1 d . .
C206 C -0.1363(22) -0.7216(11) 1.3093(10) 0.080(3) Uani 1 d . .
H20A H -0.2229(22) -0.7111(11) 1.3348(10) 0.120 Uiso 1 calc R .
H20B H -0.0562(22) -0.7184(11) 1.3427(10) 0.120 Uiso 1 calc R .
H20C H -0.1412(22) -0.7707(11) 1.2891(10) 0.120 Uiso 1 calc R .
C207 C -0.3649(21) -0.5990(12) 1.2650(10) 0.080(3) Uani 1 d . .
H20D H -0.3630(21) -0.6254(12) 1.3105(10) 0.120 Uiso 1 calc R .
H20E H -0.4393(21) -0.6188(12) 1.2340(10) 0.120 Uiso 1 calc R .
H20F H -0.3829(21) -0.5473(12) 1.2739(10) 0.120 Uiso 1 calc R .
C208 C -0.2655(21) -0.5227(11) 1.1169(10) 0.080(3) Uani 1 d . .
H20G H -0.2142(21) -0.5112(11) 1.0734(10) 0.120 Uiso 1 calc R .
H20H H -0.2789(21) -0.4782(11) 1.1448(10) 0.120 Uiso 1 calc R .
H20I H -0.3570(21) -0.5435(11) 1.1039(10) 0.120 Uiso 1 calc R .
C209 C 0.0352(21) -0.5908(11) 1.0777(10) 0.080(3) Uani 1 d . .
H20J H -0.0125(21) -0.5508(11) 1.0527(10) 0.120 Uiso 1 calc R .
H20K H 0.0349(21) -0.6341(11) 1.0471(10) 0.120 Uiso 1 calc R .
H20L H 0.1322(21) -0.5767(11) 1.0889(10) 0.120 Uiso 1 calc R .
C210 C 0.1190(22) -0.7122(12) 1.1985(10) 0.080(3) Uani 1 d . .
H21A H 0.1170(22) -0.7438(12) 1.2406(10) 0.120 Uiso 1 calc R .
H21B H 0.2055(22) -0.6834(12) 1.1994(10) 0.120 Uiso 1 calc R .
H21C H 0.1156(22) -0.7420(12) 1.1551(10) 0.120 Uiso 1 calc R .
C211 C -0.0756(20) -0.4591(13) 1.2424(9) 0.051(6) Uani 1 d . .
O211 O -0.1074(17) -0.3982(8) 1.2388(8) 0.086(5) Uani 1 d . .
C212 C -0.0289(22) -0.5604(11) 1.3471(11) 0.060(6) Uani 1 d . .
O212 O -0.0248(17) -0.5716(9) 1.4090(7) 0.088(5) Uani 1 d . .
C213 C 0.1516(24) -0.5428(10) 1.2421(10) 0.052(6) Uani 1 d . .
O213 O 0.2759(15) -0.5363(8) 1.2321(8) 0.084(5) Uani 1 d . .
Mo2 Mo -0.5124(2) -0.82554(9) 0.62335(8) 0.0464(5) Uani 1 d . .
C101 C -0.4175(20) -0.8850(13) 0.5223(10) 0.070(7) Uani 1 d . .
H101 H -0.5048(20) -0.9200(13) 0.5005(10) 0.084 Uiso 1 calc R .
B102 B -0.4148(26) -0.7875(15) 0.5203(13) 0.054(3) Uani 1 d . .
B103 B -0.3090(23) -0.7558(14) 0.5948(12) 0.054(3) Uani 1 d . .
H103 H -0.3196(23) -0.7023(14) 0.6231(12) 0.064 Uiso 1 calc R .
B104 B -0.2594(21) -0.8312(13) 0.6436(11) 0.054(3) Uani 1 d . .
H104 H -0.2413(21) -0.8295(13) 0.7030(11) 0.064 Uiso 1 calc R .
B105 B -0.3241(24) -0.9159(14) 0.5976(13) 0.054(3) Uani 1 d . .
H105 H -0.3463(24) -0.9688(14) 0.6251(13) 0.064 Uiso 1 calc R .
B106 B -0.3051(22) -0.8377(14) 0.4613(12) 0.061(8) Uani 1 d . .
H106 H -0.3222(22) -0.8385(14) 0.4018(12) 0.073 Uiso 1 calc R .
B107 B -0.2412(22) -0.7578(13) 0.5073(11) 0.052(7) Uani 1 d . .
H107 H -0.2179(22) -0.7066(13) 0.4769(11) 0.062 Uiso 1 calc R .
B108 B -0.1370(27) -0.7859(16) 0.5823(12) 0.063(8) Uani 1 d . .
H108 H -0.0417(27) -0.7545(16) 0.6000(12) 0.075 Uiso 1 calc R .
B109 B -0.1503(26) -0.8821(18) 0.5889(12) 0.081(9) Uani 1 d . .
H109 H -0.0626(26) -0.9134(18) 0.6152(12) 0.097 Uiso 1 calc R .
B110 B -0.2403(28) -0.9178(14) 0.5096(14) 0.067(8) Uani 1 d . .
H110 H -0.2116(28) -0.9695(14) 0.4816(14) 0.080 Uiso 1 calc R .
B111 B -0.1367(22) -0.8384(13) 0.5047(13) 0.063(8) Uani 1 d . .
H111 H -0.0385(22) -0.8411(13) 0.4726(13) 0.076 Uiso 1 calc R .
C102 C -0.4998(21) -0.8755(14) 0.7216(11) 0.068(6) Uani 1 d . .
O102 O -0.5051(18) -0.9056(8) 0.7768(8) 0.090(5) Uani 1 d . .
C103 C -0.6746(21) -0.8946(14) 0.6122(11) 0.073(8) Uani 1 d . .
O103 O -0.7577(19) -0.9410(12) 0.6027(9) 0.128(7) Uani 1 d . .
C104 C -0.5903(20) -0.7429(12) 0.6835(11) 0.059(6) Uani 1 d . .
O104 O -0.6352(16) -0.6942(10) 0.7164(8) 0.097(6) Uani 1 d . .
N101 N -0.5614(17) -0.7597(9) 0.5213(8) 0.053(5) Uani 1 d . .
C111 C -0.5782(26) -0.6746(14) 0.5285(12) 0.101(9) Uani 1 d . .
H11C H -0.6702(26) -0.6641(14) 0.5500(12) 0.122 Uiso 1 calc R .
H11D H -0.5046(26) -0.6562(14) 0.5618(12) 0.122 Uiso 1 calc R .
C112 C -0.5681(38) -0.6324(17) 0.4566(16) 0.158(15) Uani 1 d . .
H11D' H -0.5858(38) -0.5800(17) 0.4648(16) 0.189 Uiso 1 calc R .
H11E H -0.4726(38) -0.6377(17) 0.4373(16) 0.189 Uiso 1 calc R .
C113 C -0.6775(38) -0.6627(22) 0.4018(18) 0.162(17) Uani 1 d . .
H11F H -0.6643(38) -0.6386(22) 0.3551(18) 0.195 Uiso 1 calc R .
H11G H -0.7730(38) -0.6509(22) 0.4182(18) 0.195 Uiso 1 calc R .
C114 C -0.6644(29) -0.7472(18) 0.3920(11) 0.125(12) Uani 1 d . .
H11H H -0.5733(29) -0.7594(18) 0.3704(11) 0.150 Uiso 1 calc R .
H11I H -0.7404(29) -0.7653(18) 0.3601(11) 0.150 Uiso 1 calc R .
C115 C -0.6758(22) -0.7852(14) 0.4708(12) 0.107(9) Uani 1 d . .
H11J H -0.7681(22) -0.7735(14) 0.4913(12) 0.129 Uiso 1 calc R .
H11K H -0.6698(22) -0.8387(14) 0.4655(12) 0.129 Uiso 1 calc R .
Fe2 Fe -0.0961(3) -0.50956(13) 0.74209(13) 0.0431(7) Uani 1 d . .
C301 C -0.2385(19) -0.6008(10) 0.7408(9) 0.045(2) Uani 1 d . .
C302 C -0.1013(19) -0.6275(10) 0.7213(10) 0.045(2) Uani 1 d . .
C303 C -0.0557(19) -0.5898(10) 0.6605(9) 0.045(2) Uani 1 d . .
C304 C -0.1642(19) -0.5405(9) 0.6375(9) 0.045(2) Uani 1 d . .
C305 C -0.2757(19) -0.5458(10) 0.6856(8) 0.045(2) Uani 1 d . .
C306 C -0.3303(21) -0.6286(11) 0.8006(10) 0.080(3) Uani 1 d . .
H30A H -0.4174(21) -0.6005(11) 0.8014(10) 0.120 Uiso 1 calc R .
H30B H -0.2803(21) -0.6233(11) 0.8464(10) 0.120 Uiso 1 calc R .
H30C H -0.3522(21) -0.6801(11) 0.7924(10) 0.120 Uiso 1 calc R .
C307 C -0.0190(22) -0.6860(11) 0.7619(11) 0.080(3) Uani 1 d . .
H30D H -0.0742(22) -0.7033(11) 0.8022(11) 0.120 Uiso 1 calc R .
H30E H 0.0697(22) -0.6655(11) 0.7798(11) 0.120 Uiso 1 calc R .
H30F H 0.0004(22) -0.7267(11) 0.7298(11) 0.120 Uiso 1 calc R .
C308 C 0.0827(22) -0.6008(11) 0.6201(11) 0.080(3) Uani 1 d . .
H30G H 0.0860(22) -0.5669(11) 0.5797(11) 0.120 Uiso 1 calc R .
H30H H 0.0876(22) -0.6509(11) 0.6024(11) 0.120 Uiso 1 calc R .
H30I H 0.1623(22) -0.5914(11) 0.6525(11) 0.120 Uiso 1 calc R .
C309 C -0.1734(22) -0.4937(11) 0.5659(10) 0.080(3) Uani 1 d . .
H30J H -0.0846(22) -0.4974(11) 0.5406(10) 0.120 Uiso 1 calc R .
H30K H -0.1916(22) -0.4427(11) 0.5778(10) 0.120 Uiso 1 calc R .
H30L H -0.2497(22) -0.5123(11) 0.5354(10) 0.120 Uiso 1 calc R .
C310 C -0.4249(20) -0.5121(11) 0.6762(10) 0.080(3) Uani 1 d . .
H31A H -0.4816(20) -0.5244(11) 0.7177(10) 0.120 Uiso 1 calc R .
H31B H -0.4698(20) -0.5317(11) 0.6328(10) 0.120 Uiso 1 calc R .
H31C H -0.4171(20) -0.4591(11) 0.6722(10) 0.120 Uiso 1 calc R .
C311 C -0.0374(21) -0.5288(11) 0.8315(13) 0.069(7) Uani 1 d . .
O311 O -0.0102(17) -0.5484(8) 0.8908(7) 0.088(5) Uani 1 d . .
C312 C 0.0537(23) -0.4582(14) 0.7158(10) 0.073(7) Uani 1 d . .
O312 O 0.1528(18) -0.4258(10) 0.6964(9) 0.111(6) Uani 1 d . .
C313 C -0.1918(22) -0.4283(12) 0.7646(13) 0.073(7) Uani 1 d . .
O313 O -0.2535(17) -0.3766(10) 0.7800(10) 0.124(7) Uani 1 d . .

loop_
_atom_type_symbol
_atom_type_description
_atom_type_scat_dispersion_real
_atom_type_scat_dispersion_imag
_atom_type_scat_source
C C 0.0033 0.0016 'International Tables Vol C Tables 4.2.6.8 and 6.1.1.4'
H H 0.0000 0.0000 'International Tables Vol C Tables 4.2.6.8 and 6.1.1.4'
B B 0.0013 0.0007 'International Tables Vol C Tables 4.2.6.8 and 6.1.1.4'
N N 0.0061 0.0033 'International Tables Vol C Tables 4.2.6.8 and 6.1.1.4'
O O 0.0106 0.0060 'International Tables Vol C Tables 4.2.6.8 and 6.1.1.4'
Fe Fe 0.3463 0.8444 'International Tables Vol C Tables 4.2.6.8 and 6.1.1.4'
Mo Mo -1.6832 0.6857 'International Tables Vol C Tables 4.2.6.8 and 6.1.1.4'

loop_
_geom_angle_atom_site_label_1
_geom_angle_atom_site_label_2
_geom_angle_atom_site_label_3
_geom_angle
_geom_angle_site_symmetry_1
_geom_angle_site_symmetry_3
_geom_angle_publ_flag
C2 Mo1 C4 101.1(8) . . ?
C2 Mo1 C3 82.0(8) . . ?
C4 Mo1 C3 79.5(8) . . ?
C2 Mo1 B2 114.9(9) . . ?
C4 Mo1 B2 115.8(8) . . ?
C3 Mo1 B2 152.3(8) . . ?
C2 Mo1 N1 94.9(7) . . ?
C4 Mo1 N1 91.4(6) . . ?
C3 Mo1 N1 169.6(6) . . ?
B2 Mo1 N1 37.5(6) . . ?
C2 Mo1 C1 158.6(8) . . ?
C4 Mo1 C1 95.2(7) . . ?
C3 Mo1 C1 114.8(7) . . ?
B2 Mo1 C1 44.5(7) . . ?
N1 Mo1 C1 70.8(5) . . ?
C2 Mo1 B3 85.7(8) . . ?
C4 Mo1 B3 163.6(7) . . ?
C3 Mo1 B3 116.4(7) . . ?
B2 Mo1 B3 48.3(7) . . ?
N1 Mo1 B3 73.0(6) . . ?
C1 Mo1 B3 75.1(6) . . ?
C2 Mo1 B5 142.4(7) . . ?
C4 Mo1 B5 106.2(7) . . ?
C3 Mo1 B5 78.2(7) . . ?
B2 Mo1 B5 75.4(7) . . ?
N1 Mo1 B5 109.6(6) . . ?
C1 Mo1 B5 40.8(6) . . ?
B3 Mo1 B5 75.2(7) . . ?
C2 Mo1 B4 99.0(7) . . ?
C4 Mo1 B4 147.7(7) . . ?
C3 Mo1 B4 78.6(7) . . ?
B2 Mo1 B4 77.2(7) . . ?
N1 Mo1 B4 111.8(5) . . ?
C1 Mo1 B4 73.2(6) . . ?
B3 Mo1 B4 42.4(7) . . ?
B5 Mo1 B4 45.9(6) . . ?
B10 C1 B6 64.1(11) . . ?
B10 C1 B5 65.8(11) . . ?
B6 C1 B5 117.8(13) . . ?
B10 C1 B2 113.6(14) . . ?
B6 C1 B2 60.9(11) . . ?
B5 C1 B2 112.6(13) . . ?
B10 C1 Mo1 130.3(11) . . ?
B6 C1 Mo1 122.2(11) . . ?
B5 C1 Mo1 70.4(8) . . ?
B2 C1 Mo1 63.8(7) . . ?
N1 B2 B6 141.1(17) . . ?
N1 B2 C1 114.6(14) . . ?
B6 B2 C1 56.8(11) . . ?
N1 B2 B7 140.1(16) . . ?
B6 B2 B7 61.4(11) . . ?
C1 B2 B7 105.1(14) . . ?
N1 B2 B3 111.8(15) . . ?
B6 B2 B3 106.8(15) . . ?
C1 B2 B3 105.5(14) . . ?
B7 B2 B3 58.1(11) . . ?
N1 B2 Mo1 73.2(9) . . ?
B6 B2 Mo1 126.0(13) . . ?
C1 B2 Mo1 71.7(8) . . ?
B7 B2 Mo1 125.5(13) . . ?
B3 B2 Mo1 70.2(9) . . ?
B8 B3 B4 61.4(11) . . ?
B8 B3 B7 62.4(10) . . ?
B4 B3 B7 111.9(15) . . ?
B8 B3 B2 105.2(14) . . ?
B4 B3 B2 106.5(15) . . ?
B7 B3 B2 56.9(10) . . ?
B8 B3 Mo1 123.6(13) . . ?
B4 B3 Mo1 70.6(9) . . ?
B7 B3 Mo1 116.2(12) . . ?
B2 B3 Mo1 61.6(8) . . ?
B3 B4 B8 58.3(11) . . ?
B3 B4 B9 105.1(13) . . ?
B8 B4 B9 58.6(10) . . ?
B3 B4 B5 106.5(14) . . ?
B8 B4 B5 103.6(12) . . ?
B9 B4 B5 57.0(10) . . ?
B3 B4 Mo1 67.0(9) . . ?
B8 B4 Mo1 117.9(11) . . ?
B9 B4 Mo1 116.4(10) . . ?
B5 B4 Mo1 65.4(8) . . ?
C1 B5 B9 102.5(13) . . ?
C1 B5 B10 56.3(10) . . ?
B9 B5 B10 57.8(10) . . ?
C1 B5 B4 108.0(14) . . ?
B9 B5 B4 59.5(10) . . ?
B10 B5 B4 106.5(13) . . ?
C1 B5 Mo1 68.8(9) . . ?
B9 B5 Mo1 121.6(12) . . ?
B10 B5 Mo1 120.5(12) . . ?
B4 B5 Mo1 68.7(8) . . ?
C1 B6 B2 62.3(10) . . ?
C1 B6 B10 57.4(11) . . ?
B2 B6 B10 109.4(14) . . ?
C1 B6 B11 105.1(14) . . ?
B2 B6 B11 108.2(15) . . ?
B10 B6 B11 60.3(11) . . ?
C1 B6 B7 108.4(13) . . ?
B2 B6 B7 60.2(11) . . ?
B10 B6 B7 109.1(14) . . ?
B11 B6 B7 60.0(11) . . ?
B2 B7 B3 64.9(11) . . ?
B2 B7 B11 106.7(13) . . ?
B3 B7 B11 105.5(14) . . ?
B2 B7 B6 58.3(11) . . ?
B3 B7 B6 109.8(13) . . ?
B11 B7 B6 60.0(10) . . ?
B2 B7 B8 107.2(14) . . ?
B3 B7 B8 57.1(11) . . ?
B11 B7 B8 57.4(10) . . ?
B6 B7 B8 104.9(13) . . ?
B3 B8 B11 110.6(14) . . ?
B3 B8 B9 109.4(15) . . ?
B11 B8 B9 61.5(11) . . ?
B3 B8 B4 60.3(11) . . ?
B11 B8 B4 112.8(14) . . ?
B9 B8 B4 62.0(10) . . ?
B3 B8 B7 60.5(11) . . ?
B11 B8 B7 60.2(10) . . ?
B9 B8 B7 108.3(13) . . ?
B4 B8 B7 109.4(14) . . ?
B10 B9 B8 108.2(14) . . ?
B10 B9 B5 61.6(10) . . ?
B8 B9 B5 109.5(14) . . ?
B10 B9 B11 60.6(11) . . ?
B8 B9 B11 58.3(11) . . ?
B5 B9 B11 109.4(12) . . ?
B10 B9 B4 112.8(13) . . ?
B8 B9 B4 59.4(10) . . ?
B5 B9 B4 63.5(10) . . ?
B11 B9 B4 108.0(13) . . ?
C1 B10 B9 105.9(13) . . ?
C1 B10 B6 58.5(11) . . ?
B9 B10 B6 109.4(15) . . ?
C1 B10 B11 106.5(15) . . ?
B9 B10 B11 61.4(11) . . ?
B6 B10 B11 60.9(11) . . ?
C1 B10 B5 57.8(10) . . ?
B9 B10 B5 60.6(11) . . ?
B6 B10 B5 106.8(14) . . ?
B11 B10 B5 109.3(14) . . ?
B8 B11 B10 107.7(14) . . ?
B8 B11 B6 109.0(14) . . ?
B10 B11 B6 58.9(10) . . ?
B8 B11 B7 62.4(11) . . ?
B10 B11 B7 108.0(13) . . ?
B6 B11 B7 60.1(10) . . ?
B8 B11 B9 60.2(11) . . ?
B10 B11 B9 58.0(11) . . ?
B6 B11 B9 105.1(13) . . ?
B7 B11 B9 109.0(13) . . ?
O2 C2 Mo1 174.0(20) . . ?
O3 C3 Mo1 177.5(18) . . ?
O4 C4 Mo1 176.0(18) . . ?
B2 N1 C15 120.0(14) . . ?
B2 N1 C11 118.0(14) . . ?
C15 N1 C11 107.7(13) . . ?
B2 N1 Mo1 69.3(9) . . ?
C15 N1 Mo1 122.4(11) . . ?
C11 N1 Mo1 115.7(9) . . ?
N1 C11 C12 110.9(13) . . ?
C11 C12 C13 110.9(17) . . ?
C14 C13 C12 110.0(17) . . ?
C15 C14 C13 109.6(18) . . ?
C14 C15 N1 114.3(16) . . ?
C213 Fe1 C212 95.7(9) . . ?
C213 Fe1 C211 94.7(9) . . ?
C212 Fe1 C211 95.8(8) . . ?
C213 Fe1 C202 155.9(8) . . ?
C212 Fe1 C202 99.6(8) . . ?
C211 Fe1 C202 102.2(8) . . ?
C213 Fe1 C205 90.4(8) . . ?
C212 Fe1 C205 114.7(8) . . ?
C211 Fe1 C205 148.5(7) . . ?
C202 Fe1 C205 66.2(7) . . ?
C213 Fe1 C204 92.0(8) . . ?
C212 Fe1 C204 151.9(8) . . ?
C211 Fe1 C204 110.6(7) . . ?
C202 Fe1 C204 66.1(7) . . ?
C205 Fe1 C204 38.1(6) . . ?
C213 Fe1 C201 121.4(8) . . ?
C212 Fe1 C201 88.4(8) . . ?
C211 Fe1 C201 143.1(8) . . ?
C202 Fe1 C201 41.2(6) . . ?
C205 Fe1 C201 38.0(6) . . ?
C204 Fe1 C201 64.7(7) . . ?
C213 Fe1 C203 127.0(7) . . ?
C212 Fe1 C203 136.7(8) . . ?
C211 Fe1 C203 88.5(7) . . ?
C202 Fe1 C203 38.0(6) . . ?
C205 Fe1 C203 64.1(7) . . ?
C204 Fe1 C203 39.2(6) . . ?
C201 Fe1 C203 64.7(6) . . ?
C205 C201 C202 105.0(15) . . ?
C205 C201 C206 129.2(17) . . ?
C202 C201 C206 125.6(16) . . ?
C205 C201 Fe1 69.2(10) . . ?
C202 C201 Fe1 66.4(9) . . ?
C206 C201 Fe1 130.9(13) . . ?
C203 C202 C201 107.5(15) . . ?
C203 C202 C207 128.1(17) . . ?
C201 C202 C207 122.5(15) . . ?
C203 C202 Fe1 75.1(10) . . ?
C201 C202 Fe1 72.4(10) . . ?
C207 C202 Fe1 130.2(12) . . ?
C202 C203 C204 107.7(16) . . ?
C202 C203 C208 125.1(17) . . ?
C204 C203 C208 127.1(16) . . ?
C202 C203 Fe1 67.0(10) . . ?
C204 C203 Fe1 68.1(9) . . ?
C208 C203 Fe1 127.9(12) . . ?
C205 C204 C203 107.5(16) . . ?
C205 C204 C209 129.1(19) . . ?
C203 C204 C209 122.4(16) . . ?
C205 C204 Fe1 70.8(10) . . ?
C203 C204 Fe1 72.7(10) . . ?
C209 C204 Fe1 130.7(13) . . ?
C204 C205 C201 111.3(18) . . ?
C204 C205 C210 125.4(17) . . ?
C201 C205 C210 123.0(16) . . ?
C204 C205 Fe1 71.1(10) . . ?
C201 C205 Fe1 72.8(10) . . ?
C210 C205 Fe1 128.4(13) . . ?
O211 C211 Fe1 178.4(19) . . ?
O212 C212 Fe1 171.6(20) . . ?
O213 C213 Fe1 174.7(18) . . ?
C103 Mo2 C104 103.9(9) . . ?
C103 Mo2 C102 81.0(8) . . ?
C104 Mo2 C102 81.6(8) . . ?
C103 Mo2 B102 115.6(8) . . ?
C104 Mo2 B102 113.5(9) . . ?
C102 Mo2 B102 151.7(8) . . ?
C103 Mo2 N101 95.7(8) . . ?
C104 Mo2 N101 89.8(6) . . ?
C102 Mo2 N101 169.8(7) . . ?
B102 Mo2 N101 38.0(7) . . ?
C103 Mo2 C101 85.9(8) . . ?
C104 Mo2 C101 158.4(8) . . ?
C102 Mo2 C101 119.3(9) . . ?
B102 Mo2 C101 45.4(8) . . ?
N101 Mo2 C101 69.9(6) . . ?
C103 Mo2 B103 160.2(8) . . ?
C104 Mo2 B103 91.7(8) . . ?
C102 Mo2 B103 113.8(8) . . ?
B102 Mo2 B103 45.5(8) . . ?
N101 Mo2 B103 71.8(7) . . ?
C101 Mo2 B103 75.4(8) . . ?
C103 Mo2 B104 138.4(9) . . ?
C104 Mo2 B104 108.4(8) . . ?
C102 Mo2 B104 78.4(8) . . ?
B102 Mo2 B104 74.1(8) . . ?
N101 Mo2 B104 109.8(7) . . ?
C101 Mo2 B104 73.4(7) . . ?
B103 Mo2 B104 41.7(7) . . ?
C103 Mo2 B105 96.6(9) . . ?
C104 Mo2 B105 150.7(8) . . ?
C102 Mo2 B105 81.1(8) . . ?
B102 Mo2 B105 74.6(9) . . ?
N101 Mo2 B105 109.0(7) . . ?
C101 Mo2 B105 42.0(7) . . ?
B103 Mo2 B105 74.0(8) . . ?
B104 Mo2 B105 44.7(8) . . ?
B105 C101 B102 109.5(17) . . ?
B105 C101 B106 111.5(15) . . ?
B102 C101 B106 59.7(14) . . ?
B105 C101 B110 62.2(12) . . ?
B102 C101 B110 108.4(17) . . ?
B106 C101 B110 60.8(13) . . ?
B105 C101 Mo2 72.8(11) . . ?
B102 C101 Mo2 64.1(11) . . ?
B106 C101 Mo2 121.4(14) . . ?
B110 C101 Mo2 128.6(13) . . ?
N101 B102 B107 141.2(21) . . ?
N101 B102 B106 138.1(19) . . ?
B107 B102 B106 61.0(13) . . ?
N101 B102 C101 109.2(18) . . ?
B107 B102 C101 109.0(18) . . ?
B106 B102 C101 60.4(13) . . ?
N101 B102 B103 113.1(18) . . ?
B107 B102 B103 59.5(12) . . ?
B106 B102 B103 108.5(17) . . ?
C101 B102 B103 108.3(17) . . ?
N101 B102 Mo2 72.3(12) . . ?
B107 B102 Mo2 127.7(15) . . ?
B106 B102 Mo2 128.2(17) . . ?
C101 B102 Mo2 70.6(11) . . ?
B103 B102 Mo2 71.0(11) . . ?
B104 B103 B108 64.3(14) . . ?
B104 B103 B107 111.9(17) . . ?
B108 B103 B107 60.9(12) . . ?
B104 B103 B102 107.2(18) . . ?
B108 B103 B102 108.0(17) . . ?
B107 B103 B102 59.1(13) . . ?
B104 B103 Mo2 70.6(10) . . ?
B108 B103 Mo2 128.7(16) . . ?
B107 B103 Mo2 120.4(14) . . ?
B102 B103 Mo2 63.6(10) . . ?
B103 B104 B109 106.4(16) . . ?
B103 B104 B108 58.6(13) . . ?
B109 B104 B108 59.2(13) . . ?
B103 B104 B105 109.8(15) . . ?
B109 B104 B105 58.8(14) . . ?
B108 B104 B105 107.2(15) . . ?
B103 B104 Mo2 67.7(10) . . ?
B109 B104 Mo2 122.0(14) . . ?
B108 B104 Mo2 121.2(13) . . ?
B105 B104 Mo2 69.3(10) . . ?
C101 B105 B109 106.0(17) . . ?
C101 B105 B110 60.6(12) . . ?
B109 B105 B110 60.4(13) . . ?
C101 B105 B104 105.1(16) . . ?
B109 B105 B104 56.9(13) . . ?
B110 B105 B104 106.3(16) . . ?
C101 B105 Mo2 65.3(10) . . ?
B109 B105 Mo2 117.3(16) . . ?
B110 B105 Mo2 120.6(13) . . ?
B104 B105 Mo2 66.0(10) . . ?
B102 B106 B111 104.7(15) . . ?
B102 B106 C101 59.9(12) . . ?
B111 B106 C101 104.3(16) . . ?
B102 B106 B107 58.8(13) . . ?
B111 B106 B107 59.7(12) . . ?
C101 B106 B107 106.9(14) . . ?
B102 B106 B110 107.8(16) . . ?
B111 B106 B110 58.4(13) . . ?
C101 B106 B110 59.9(13) . . ?
B107 B106 B110 108.1(15) . . ?
B102 B107 B103 61.4(12) . . ?
B102 B107 B111 105.8(17) . . ?
B103 B107 B111 104.7(17) . . ?
B102 B107 B108 108.3(16) . . ?
B103 B107 B108 59.0(12) . . ?
B111 B107 B108 58.5(14) . . ?
B102 B107 B106 60.2(13) . . ?
B103 B107 B106 109.4(15) . . ?
B111 B107 B106 59.7(13) . . ?
B108 B107 B106 108.6(18) . . ?
B111 B108 B103 107.5(18) . . ?
B111 B108 B109 60.5(14) . . ?
B103 B108 B109 103.7(20) . . ?
B111 B108 B107 60.9(13) . . ?
B103 B108 B107 60.1(13) . . ?
B109 B108 B107 107.7(19) . . ?
B111 B108 B104 106.1(19) . . ?
B103 B108 B104 57.1(13) . . ?
B109 B108 B104 57.5(14) . . ?
B107 B108 B104 105.6(16) . . ?
B104 B109 B108 63.3(15) . . ?
B104 B109 B111 109.3(19) . . ?
B108 B109 B111 58.8(14) . . ?
B104 B109 B105 64.4(14) . . ?
B108 B109 B105 114.9(20) . . ?
B111 B109 B105 108.7(16) . . ?
B104 B109 B110 113.1(17) . . ?
B108 B109 B110 109.5(18) . . ?
B111 B109 B110 58.7(12) . . ?
B105 B109 B110 61.5(14) . . ?
B111 B110 C101 104.9(16) . . ?
B111 B110 B109 59.3(14) . . ?
C101 B110 B109 101.7(17) . . ?
B111 B110 B106 59.7(13) . . ?
C101 B110 B106 59.3(12) . . ?
B109 B110 B106 105.3(17) . . ?
B111 B110 B105 106.4(17) . . ?
C101 B110 B105 57.2(12) . . ?
B109 B110 B105 58.1(13) . . ?
B106 B110 B105 106.2(16) . . ?
B108 B111 B110 113.9(19) . . ?
B108 B111 B109 60.7(14) . . ?
B110 B111 B109 62.0(15) . . ?
B108 B111 B107 60.7(13) . . ?
B110 B111 B107 111.8(15) . . ?
B109 B111 B107 107.6(17) . . ?
B108 B111 B106 111.1(15) . . ?
B110 B111 B106 62.0(13) . . ?
B109 B111 B106 109.2(17) . . ?
B107 B111 B106 60.6(13) . . ?
O102 C102 Mo2 174.0(18) . . ?
O103 C103 Mo2 171.8(21) . . ?
O104 C104 Mo2 178.1(18) . . ?
B102 N101 C115 123.7(17) . . ?
B102 N101 C111 115.9(18) . . ?
C115 N101 C111 106.8(18) . . ?
B102 N101 Mo2 69.7(12) . . ?
C115 N101 Mo2 119.5(13) . . ?
C111 N101 Mo2 118.0(12) . . ?
C112 C111 N101 114.3(19) . . ?
C113 C112 C111 109.9(29) . . ?
C112 C113 C114 112.2(26) . . ?
C113 C114 C115 108.1(23) . . ?
N101 C115 C114 112.0(19) . . ?
C312 Fe2 C311 97.1(9) . . ?
C312 Fe2 C313 92.1(11) . . ?
C311 Fe2 C313 95.5(10) . . ?
C312 Fe2 C305 132.5(8) . . ?
C311 Fe2 C305 130.2(8) . . ?
C313 Fe2 C305 88.2(8) . . ?
C312 Fe2 C304 96.9(8) . . ?
C311 Fe2 C304 153.2(8) . . ?
C313 Fe2 C304 106.7(9) . . ?
C305 Fe2 C304 38.9(6) . . ?
C312 Fe2 C301 155.9(9) . . ?
C311 Fe2 C301 92.5(8) . . ?
C313 Fe2 C301 109.0(8) . . ?
C305 Fe2 C301 40.7(6) . . ?
C304 Fe2 C301 66.4(6) . . ?
C312 Fe2 C303 90.8(9) . . ?
C311 Fe2 C303 118.0(9) . . ?
C313 Fe2 C303 145.7(9) . . ?
C305 Fe2 C303 65.3(7) . . ?
C304 Fe2 C303 39.1(6) . . ?
C301 Fe2 C303 65.3(7) . . ?
C312 Fe2 C302 119.1(9) . . ?
C311 Fe2 C302 88.7(8) . . ?
C313 Fe2 C302 147.8(9) . . ?
C305 Fe2 C302 65.4(7) . . ?
C304 Fe2 C302 64.5(7) . . ?
C301 Fe2 C302 38.8(6) . . ?
C303 Fe2 C302 37.6(6) . . ?
C302 C301 C305 105.2(15) . . ?
C302 C301 C306 127.1(17) . . ?
C305 C301 C306 127.4(17) . . ?
C302 C301 Fe2 72.2(10) . . ?
C305 C301 Fe2 67.8(10) . . ?
C306 C301 Fe2 128.6(13) . . ?
C303 C302 C301 109.2(17) . . ?
C303 C302 C307 125.9(18) . . ?
C301 C302 C307 124.9(17) . . ?
C303 C302 Fe2 69.7(10) . . ?
C301 C302 Fe2 68.9(10) . . ?
C307 C302 Fe2 126.5(13) . . ?
C302 C303 C304 108.8(17) . . ?
C302 C303 C308 127.6(18) . . ?
C304 C303 C308 123.5(17) . . ?
C302 C303 Fe2 72.7(11) . . ?
C304 C303 Fe2 69.2(10) . . ?
C308 C303 Fe2 126.7(13) . . ?
C305 C304 C303 108.1(16) . . ?
C305 C304 C309 123.0(17) . . ?
C303 C304 C309 128.5(16) . . ?
C305 C304 Fe2 69.7(9) . . ?
C303 C304 Fe2 71.7(10) . . ?
C309 C304 Fe2 129.9(12) . . ?
C304 C305 C301 108.6(16) . . ?
C304 C305 C310 126.6(16) . . ?
C301 C305 C310 123.8(16) . . ?
C304 C305 Fe2 71.5(10) . . ?
C301 C305 Fe2 71.5(10) . . ?
C310 C305 Fe2 131.6(13) . . ?
O311 C311 Fe2 171.9(18) . . ?
O312 C312 Fe2 177.7(22) . . ?
O313 C313 Fe2 179.0(23) . . ?

loop_
_geom_bond_atom_site_label_1
_geom_bond_atom_site_label_2
_geom_bond_distance
_geom_bond_site_symmetry_2
_geom_bond_publ_flag
Mo1 C2 1.93(2) . ?
Mo1 C4 1.97(2) . ?
Mo1 C3 1.98(2) . ?
Mo1 B2 2.24(2) . ?
Mo1 N1 2.291(13) . ?
Mo1 C1 2.370(15) . ?
Mo1 B3 2.39(2) . ?
Mo1 B5 2.39(2) . ?
Mo1 B4 2.45(2) . ?
C1 B10 1.63(2) . ?
C1 B6 1.65(2) . ?
C1 B5 1.66(2) . ?
C1 B2 1.75(3) . ?
B2 N1 1.46(2) . ?
B2 B6 1.72(3) . ?
B2 B7 1.76(3) . ?
B2 B3 1.90(3) . ?
B3 B8 1.72(3) . ?
B3 B4 1.76(3) . ?
B3 B7 1.78(3) . ?
B4 B8 1.78(3) . ?
B4 B9 1.82(2) . ?
B4 B5 1.89(3) . ?
B5 B9 1.77(3) . ?
B5 B10 1.79(3) . ?
B6 B10 1.74(3) . ?
B6 B11 1.78(3) . ?
B6 B7 1.78(3) . ?
B7 B11 1.78(3) . ?
B7 B8 1.82(3) . ?
B8 B11 1.72(3) . ?
B8 B9 1.76(3) . ?
B9 B10 1.72(2) . ?
B9 B11 1.78(3) . ?
B10 B11 1.77(3) . ?
C2 O2 1.16(2) . ?
C3 O3 1.17(2) . ?
C4 O4 1.18(2) . ?
N1 C15 1.50(2) . ?
N1 C11 1.50(2) . ?
C11 C12 1.51(2) . ?
C12 C13 1.56(3) . ?
C13 C14 1.52(3) . ?
C14 C15 1.50(2) . ?
Fe1 C213 1.72(2) . ?
Fe1 C212 1.79(2) . ?
Fe1 C211 1.82(2) . ?
Fe1 C202 2.04(2) . ?
Fe1 C205 2.08(2) . ?
Fe1 C204 2.08(2) . ?
Fe1 C201 2.13(2) . ?
Fe1 C203 2.15(2) . ?
C201 C205 1.37(2) . ?
C201 C202 1.47(2) . ?
C201 C206 1.51(2) . ?
C202 C203 1.37(2) . ?
C202 C207 1.52(2) . ?
C203 C204 1.42(2) . ?
C203 C208 1.53(2) . ?
C204 C205 1.36(2) . ?
C204 C209 1.51(2) . ?
C205 C210 1.53(2) . ?
C211 O211 1.14(2) . ?
C212 O212 1.15(2) . ?
C213 O213 1.19(2) . ?
Mo2 C103 1.97(2) . ?
Mo2 C104 2.00(2) . ?
Mo2 C102 2.02(2) . ?
Mo2 B102 2.22(2) . ?
Mo2 N101 2.26(2) . ?
Mo2 C101 2.33(2) . ?
Mo2 B103 2.34(2) . ?
Mo2 B104 2.39(2) . ?
Mo2 B105 2.45(2) . ?
C101 B105 1.71(3) . ?
C101 B102 1.76(3) . ?
C101 B106 1.77(3) . ?
C101 B110 1.78(3) . ?
B102 N101 1.46(3) . ?
B102 B107 1.73(3) . ?
B102 B106 1.75(3) . ?
B102 B103 1.77(3) . ?
B103 B104 1.69(3) . ?
B103 B108 1.71(3) . ?
B103 B107 1.73(3) . ?
B104 B109 1.71(3) . ?
B104 B108 1.81(3) . ?
B104 B105 1.84(3) . ?
B105 B109 1.74(3) . ?
B105 B110 1.80(3) . ?
B106 B111 1.75(3) . ?
B106 B107 1.77(3) . ?
B106 B110 1.79(3) . ?
B107 B111 1.75(3) . ?
B107 B108 1.75(3) . ?
B108 B111 1.71(3) . ?
B108 B109 1.74(4) . ?
B109 B111 1.74(3) . ?
B109 B110 1.79(3) . ?
B110 B111 1.73(3) . ?
C102 O102 1.15(2) . ?
C103 O103 1.15(2) . ?
C104 O104 1.15(2) . ?
N101 C115 1.48(2) . ?
N101 C111 1.55(2) . ?
C111 C112 1.53(3) . ?
C112 C113 1.52(4) . ?
C113 C114 1.54(4) . ?
C114 C115 1.60(3) . ?
Fe2 C312 1.75(2) . ?
Fe2 C311 1.75(2) . ?
Fe2 C313 1.77(2) . ?
Fe2 C305 2.06(2) . ?
Fe2 C304 2.09(2) . ?
Fe2 C301 2.11(2) . ?
Fe2 C303 2.12(2) . ?
Fe2 C302 2.16(2) . ?
C301 C302 1.42(2) . ?
C301 C305 1.45(2) . ?
C301 C306 1.49(2) . ?
C302 C303 1.38(2) . ?
C302 C307 1.50(2) . ?
C303 C304 1.41(2) . ?
C303 C308 1.51(2) . ?
C304 C305 1.38(2) . ?
C304 C309 1.56(2) . ?
C305 C310 1.53(2) . ?
C311 O311 1.17(2) . ?
C312 O312 1.16(2) . ?
C313 O313 1.13(2) . ?
